data_1556971
loop_
_publ_author_name
'Bosi, F.'
'Reznitskii, L.Z.'
'Sklyarov, E.V.'

_publ_section_title
;
 Oxy-vanadium-dravite, NaV3(V4Mg2)(Si6O18)(BO3)3(OH)3O: Crystal structure
 and redefinition of the "vanadium-dravite" tourmaline
;
_journal_name_full 'American Mineralogist'
_journal_page_first 501
_journal_page_last 505
_journal_paper_doi 10.2138/am.2013.4243
_journal_volume 98
_journal_year 2013
_chemical_formula_sum 'B3 H4 Mg3 Na O30 Si6 V6'
_chemical_name_common NaV3(V4Mg2)(Si6O18)(BO3)3(OH)3O
_chemical_name_mineral oxy-vanadium-dravite
_space_group_IT_number 160
_space_group_name_Hall 'R 3 -2"'
_space_group_name_H-M_alt 'R 3 m :H'
_cell_angle_alpha 90
_cell_angle_beta 90
_cell_angle_gamma 120
_cell_formula_units_Z 3
_cell_length_a 16.1908(4)
_cell_length_b 16.1908(4)
_cell_length_c 7.4143(2)
_cell_volume 1683.21(7)
_diffrn_ambient_pressure 100
_diffrn_ambient_temperature 298
_cod_data_source_file oxy-vanadium-dravite.cif
_cod_data_source_block dravite
_cod_original_sg_symbol_H-M 'R 3 m'
_cod_original_formula_sum 'Na1 V6 Mg3 Si6 B3 O30 H4'
_cod_database_code 1556971

loop_
_space_group_symop_id
_space_group_symop_operation_xyz
1 x,y,z
2 -y,x-y,z
3 -x+y,-x,z
4 -y,-x,z
5 -x+y,y,z
6 x,x-y,z
7 x+2/3,y+1/3,z+1/3
8 -y+2/3,x-y+1/3,z+1/3
9 -x+y+2/3,-x+1/3,z+1/3
10 -y+2/3,-x+1/3,z+1/3
11 -x+y+2/3,y+1/3,z+1/3
12 x+2/3,x-y+1/3,z+1/3
13 x+1/3,y+2/3,z+2/3
14 -y+1/3,x-y+2/3,z+2/3
15 -x+y+1/3,-x+2/3,z+2/3
16 -y+1/3,-x+2/3,z+2/3
17 -x+y+1/3,y+2/3,z+2/3
18 x+1/3,x-y+2/3,z+2/3

loop_
_atom_site_label
_atom_site_occupancy
_atom_site_fract_x
_atom_site_fract_y
_atom_site_fract_z
_atom_site_adp_type
_atom_site_U_iso_or_equiv
_atom_site_type_symbol
X 1.0290 0.000000 0.000000 0.22575(16) Uiso 0.0252(3) Na
Y 0.9250 0.122910(14) 0.061455(7) 0.63907(4) Uiso 0.00800(5) V
ZV 0.5690 0.298218(11) 0.261727(12) 0.61043(4) Uiso 0.00670(5) V
ZMg 0.4310 0.298218(11) 0.261727(12) 0.61043(4) Uiso 0.00670(5) Mg
B 0.4310 0.10951(4) 0.21901(9) 0.45484(17) Uiso 0.00887(18) B
T 0.4310 0.189382(15) 0.187781(15) 0.000000 Uiso 0.00701(5) Si
O1W 1.0 0.000000 0.000000 0.7659(2) Uiso 0.0091(2) O
O2 1.0 0.06071(3) 0.12141(6) 0.48914(12) Uiso 0.00886(13) O
O3V 1.0 0.25659(6) 0.12830(3) 0.50995(12) Uiso 0.01127(14) O
O4 1.0 0.09213(3) 0.18426(7) 0.06973(12) Uiso 0.01145(14) O
O5 1.0 0.18214(7) 0.09107(3) 0.08701(11) Uiso 0.01089(14) O
O6 1.0 0.19183(4) 0.18285(4) 0.78271(9) Uiso 0.00902(10) O
O7 1.0 0.28151(4) 0.28147(4) 0.07441(8) Uiso 0.00992(10) O
O8 1.0 0.20666(4) 0.26751(4) 0.43882(9) Uiso 0.01122(10) O
H3 1.0 0.2643(15) 0.1321(8) 0.386(3) Uiso 0.017 H

loop_
_atom_site_aniso_label
_atom_site_aniso_U_11
_atom_site_aniso_U_22
_atom_site_aniso_U_33
_atom_site_aniso_U_12
_atom_site_aniso_U_13
_atom_site_aniso_U_23
X 0.0255(4) 0.0255(4) 0.0244(6) 0.0128(2) 0.00000 0.00000
Y 0.0073(1) 0.0067(1) 0.0102(1) 0.0036(1) -0.0010(1) -0.0005(1)
ZV 0.0059(1) 0.0065(1) 0.0075(1) 0.0030(1) 0.00002(4) 0.0005(1)
ZMg 0.0059(1) 0.0065(1) 0.0075(1) 0.0030(1) 0.00002(4) 0.0005(1)
B 0.0074(3) 0.0086(4) 0.0111(4) 0.0043(2) 0.0007(2) 0.0015(3)
T 0.0064(1) 0.0059(1) 0.0088(1) 0.0030(1) -0.0003(1) -0.0004(1)
O1W 0.0089(3) 0.0089(3) 0.0095(5) 0.0044(1) 0.00000 0.00000
O2 0.0081(2) 0.0066(3) 0.0113(3) 0.0033(1) 0.0009(1) 0.0017(2)
O3V 0.0128(3) 0.0118(3) 0.0095(3) 0.0064(2) 0.0009(3) 0.0004(1)
O4 0.0089(2) 0.0164(4) 0.0115(3) 0.0082(2) -0.0005(1) -0.0011(3)
O5 0.0159(4) 0.0085(2) 0.0108(3) 0.0080(1) 0.0014(3) 0.0007(1)
O6 0.0100(2) 0.0083(2) 0.0085(2) 0.0044(1) -0.0004(2) -0.0007(2)
O7 0.0082(2) 0.0074(2) 0.0111(2) 0.0016(2) -0.0012(2) -0.0014(2)
O8 0.0056(2) 0.0098(2) 0.0176(2) 0.0033(2) 0.0010(1) 0.0038(2)
H3 0.00000 0.00000 0.00000 0.00000 0.00000 0.00000
